data_7716851
loop_
_publ_author_name
'Zhang, Lirong'
'Teri, Gele'
'Qi, Liming'
'Bai, Sagala'
'Liu, Xin'
'Baiyin, Menghe'

_publ_section_title
;
 Syntheses, crystal structure, and photoelectric properties of two
 selenoantimonates A-Zn-Sb-Se (A = Rb and Cs).
;
_journal_issue 35
_journal_name_full 'Dalton transactions (Cambridge, England : 2003)'
_journal_page_first 14735
_journal_page_last 14741
_journal_paper_doi 10.1039/d4dt01944j
_journal_volume 53
_journal_year 2024
_chemical_formula_moiety '0.5(Rb16 Sb8 Se28 Zn8)'
_chemical_formula_sum 'Rb8 Sb4 Se14 Zn4'
_chemical_formula_weight 2537.79
_space_group_crystal_system monoclinic
_space_group_IT_number 14
_space_group_name_Hall '-P 2ybc'
_space_group_name_H-M_alt 'P 1 21/c 1'
_symmetry_Int_Tables_number 14
_atom_sites_solution_primary iterative
_audit_creation_date 2023-12-27
_audit_creation_method
;
Olex2 1.2
(compiled 2018.05.29 svn.r3508 for OlexSys, GUI svn.r5506)
;
_audit_update_record
;
2024-01-08 deposited with the CCDC.	2024-08-12 downloaded from the CCDC.
;
_cell_angle_alpha 90
_cell_angle_beta 107.306(3)
_cell_angle_gamma 90
_cell_formula_units_Z 2
_cell_length_a 12.4440(7)
_cell_length_b 9.2235(5)
_cell_length_c 17.0951(12)
_cell_measurement_reflns_used 8113
_cell_measurement_temperature 280.0
_cell_volume 1873.3(2)
_computing_cell_refinement 'SAINT V8.40B (?, 2016)'
_computing_data_reduction 'SAINT V8.40B (?, 2016)'
_computing_molecular_graphics 'Olex2 (Dolomanov et al., 2009)'
_computing_publication_material 'Olex2 (Dolomanov et al., 2009)'
_computing_structure_refinement 'olex2.refine (Bourhis et al., 2015)'
_computing_structure_solution 'olex2.solve (Bourhis et al., 2015)'
_diffrn_ambient_temperature 280.0
_diffrn_measured_fraction_theta_full 0.9997
_diffrn_measured_fraction_theta_max 0.9997
_diffrn_measurement_device_type 'Bruker APEX-II CCD'
_diffrn_measurement_method '\f and \w scans'
_diffrn_radiation_type 'Mo K\a'
_diffrn_radiation_wavelength 0.71073
_diffrn_reflns_av_R_equivalents 0.1422
_diffrn_reflns_av_unetI/netI 0.1102
_diffrn_reflns_limit_h_max 18
_diffrn_reflns_limit_h_min -18
_diffrn_reflns_limit_k_max 13
_diffrn_reflns_limit_k_min -12
_diffrn_reflns_limit_l_max 25
_diffrn_reflns_limit_l_min -25
_diffrn_reflns_number 44239
_diffrn_reflns_theta_full 25.0275
_diffrn_reflns_theta_max 25.03
_diffrn_reflns_theta_min 2.50
_diffrn_standards_number 0
_exptl_absorpt_coefficient_mu 29.282
_exptl_absorpt_correction_T_max 0.7464
_exptl_absorpt_correction_T_min 0.2258
_exptl_crystal_colour colourless
_exptl_crystal_colour_primary colourless
_exptl_crystal_density_diffrn 4.4988
_exptl_crystal_description block
_exptl_crystal_F_000 2175.7009
_exptl_crystal_size_max 0.1
_exptl_crystal_size_mid 0.1
_exptl_crystal_size_min 0.1
_refine_diff_density_max 2.5596
_refine_diff_density_min -2.6459
_refine_diff_density_rms 0.5161
_refine_ls_d_res_high 0.8400
_refine_ls_d_res_low 8.1606
_refine_ls_goodness_of_fit_ref 1.0269
_refine_ls_hydrogen_treatment undef
_refine_ls_matrix_type full
_refine_ls_number_constraints 0
_refine_ls_number_parameters 136
_refine_ls_number_reflns 3310
_refine_ls_number_restraints 0
_refine_ls_restrained_S_all 1.0269
_refine_ls_R_factor_all 0.0636
_refine_ls_R_factor_gt 0.0519
_refine_ls_shift/su_max 0.0022
_refine_ls_shift/su_mean 0.0005
_refine_ls_structure_factor_coef Fsqd
_refine_ls_weighting_details 'w=1/[\s^2^(Fo^2^)+(0.0810P)^2^+38.5136P] where P=(Fo^2^+2Fc^2^)/3'
_refine_ls_weighting_scheme calc
_refine_ls_wR_factor_gt 0.1390
_refine_ls_wR_factor_ref 0.1501
_reflns_Friedel_coverage 0.0
_reflns_limit_h_max 14
_reflns_limit_h_min -14
_reflns_limit_k_max 10
_reflns_limit_k_min 0
_reflns_limit_l_max 20
_reflns_limit_l_min 0
_reflns_number_gt 2747
_reflns_number_total 3310
_reflns_threshold_expression I>=2u(I)
_cod_data_source_file d4dt01944j2.cif
_cod_data_source_block mo_80Z_300K_0m
_cod_depositor_comments 'Adding full bibliography for 7716851--7716852.cif.'
_cod_database_code 7716851
_olex2_refinement_description
;
;
_olex2_submission_special_instructions 'No special instructions were received'

loop_
_space_group_symop_id
_space_group_symop_operation_xyz
1 x,y,z
2 -x,y+1/2,-z+1/2
3 -x,-y,-z
4 x,-y-1/2,z-1/2

loop_
_atom_site_label
_atom_site_type_symbol
_atom_site_fract_x
_atom_site_fract_y
_atom_site_fract_z
_atom_site_U_iso_or_equiv
_atom_site_adp_type
_atom_site_occupancy
_atom_site_refinement_flags_posn
Sb2 Sb 0.08647(7) 0.56404(9) 0.43901(5) 0.0179(2) Uani 1.000000 .
Sb1 Sb 0.51292(7) 1.04640(9) 0.37141(5) 0.0218(3) Uani 1.000000 .
Se7 Se 0.15184(11) -0.06570(13) 0.52757(8) 0.0218(3) Uani 1.000000 .
Rb1 Rb 0.02551(12) -0.02230(15) 0.30225(8) 0.0290(3) Uani 1.000000 .
Rb3 Rb 0.73520(13) 1.35119(15) 0.32112(9) 0.0326(4) Uani 1.000000 .
Se6 Se 0.10535(12) 0.31727(15) 0.62576(9) 0.0276(3) Uani 1.000000 .
Se1 Se 0.49525(13) 1.13683(17) 0.23024(9) 0.0320(4) Uani 1.000000 .
Zn2 Zn 0.04453(13) 0.16295(15) 0.50108(9) 0.0201(4) Uani 1.000000 .
Rb4 Rb 0.31730(13) 1.37474(16) 0.27951(11) 0.0403(4) Uani 1.000000 .
Se3 Se 0.43163(13) 0.71817(17) 0.54560(10) 0.0325(4) Uani 1.000000 .
Zn1 Zn 0.28170(13) 0.84400(16) 0.44719(10) 0.0221(4) Uani 1.000000 .
Se4 Se 0.19069(14) 0.65844(16) 0.34416(10) 0.0345(4) Uani 1.000000 .
Rb2 Rb 0.65867(14) 0.6972(2) 0.47036(10) 0.0444(4) Uani 1.000000 .
Se5 Se 0.05736(15) 0.30865(15) 0.38264(10) 0.0349(4) Uani 1.000000 .
Se2 Se 0.30908(14) 1.05033(18) 0.36880(11) 0.0416(4) Uani 1.000000 .

loop_
_atom_site_aniso_label
_atom_site_aniso_U_11
_atom_site_aniso_U_22
_atom_site_aniso_U_33
_atom_site_aniso_U_12
_atom_site_aniso_U_13
_atom_site_aniso_U_23
Sb2 0.0219(5) 0.0146(4) 0.0165(5) 0.0008(3) 0.0049(4) -0.0007(3)
Sb1 0.0212(5) 0.0196(5) 0.0229(5) 0.0031(3) 0.0040(4) 0.0008(3)
Se7 0.0194(7) 0.0176(7) 0.0296(8) 0.0028(5) 0.0092(6) 0.0015(5)
Rb1 0.0317(8) 0.0245(7) 0.0258(7) 0.0029(5) 0.0009(6) -0.0016(5)
Rb3 0.0345(8) 0.0303(8) 0.0338(8) -0.0038(6) 0.0115(7) 0.0010(6)
Se6 0.0284(8) 0.0256(7) 0.0287(8) -0.0000(6) 0.0081(6) -0.0020(6)
Se1 0.0346(9) 0.0364(8) 0.0261(8) 0.0028(6) 0.0108(7) -0.0011(6)
Zn2 0.0239(8) 0.0140(7) 0.0234(8) 0.0005(6) 0.0086(7) -0.0002(6)
Rb4 0.0377(9) 0.0262(8) 0.0609(11) 0.0043(6) 0.0206(8) 0.0014(7)
Se3 0.0281(8) 0.0336(8) 0.0332(8) 0.0032(6) 0.0053(7) -0.0015(6)
Zn1 0.0195(8) 0.0214(8) 0.0237(8) -0.0035(6) 0.0037(7) 0.0012(6)
Se4 0.0390(9) 0.0309(8) 0.0369(9) -0.0066(6) 0.0163(7) -0.0069(6)
Rb2 0.0381(9) 0.0605(11) 0.0351(9) 0.0143(8) 0.0117(7) -0.0021(8)
Se5 0.0577(11) 0.0184(7) 0.0307(8) -0.0010(6) 0.0164(8) -0.0010(6)
Se2 0.0343(9) 0.0402(9) 0.0512(11) -0.0051(7) 0.0141(8) 0.0071(8)

loop_
_atom_type_symbol
_atom_type_scat_dispersion_real
_atom_type_scat_dispersion_imag
_atom_type_scat_Cromer_Mann_a1
_atom_type_scat_Cromer_Mann_a2
_atom_type_scat_Cromer_Mann_a3
_atom_type_scat_Cromer_Mann_a4
_atom_type_scat_Cromer_Mann_b1
_atom_type_scat_Cromer_Mann_b2
_atom_type_scat_Cromer_Mann_b3
_atom_type_scat_Cromer_Mann_b4
_atom_type_scat_Cromer_Mann_c
_atom_type_scat_source
_atom_type_scat_dispersion_source
Sb -0.60640 1.48759 19.64180 19.04550 5.03710 2.68270 5.30340 0.46070 27.90740 75.28250 4.59089994431 'International Tables Volume C Table 6.1.1.4 (pp. 500-502)' 'Henke, Gullikson and Davis, At. Data and Nucl. Data Tables, 1993, 54, 2'
Zn 0.31207 1.46666 14.07430 7.03180 5.16520 2.41000 3.26550 0.23330 10.31630 58.70970 1.30410003662 'International Tables Volume C Table 6.1.1.4 (pp. 500-502)' 'Henke, Gullikson and Davis, At. Data and Nucl. Data Tables, 1993, 54, 2'
Rb -0.94509 2.97843 17.17840 9.64350 5.13990 1.52920 1.78880 17.31510 0.27480 164.93401 3.48729991913 'International Tables Volume C Table 6.1.1.4 (pp. 500-502)' 'Henke, Gullikson and Davis, At. Data and Nucl. Data Tables, 1993, 54, 2'
Se -0.08110 2.30834 17.00060 5.81960 3.97310 4.35430 2.40980 0.27260 15.23720 43.81630 2.84089994431 'International Tables Volume C Table 6.1.1.4 (pp. 500-502)' 'Henke, Gullikson and Davis, At. Data and Nucl. Data Tables, 1993, 54, 2'

loop_
_geom_angle_atom_site_label_1
_geom_angle_atom_site_label_2
_geom_angle_atom_site_label_3
_geom_angle
_geom_angle_site_symmetry_1
_geom_angle_site_symmetry_3
_geom_angle_publ_flag
Se4 Sb2 Se6 99.59(6) . 3_566 ?
Se5 Sb2 Se6 102.95(6) . 3_566 ?
Se5 Sb2 Se4 96.87(6) . . ?
Se3 Sb1 Se1 100.53(6) 3_676 . ?
Se2 Sb1 Se1 100.30(6) . . ?
Se2 Sb1 Se3 95.79(6) . 3_676 ?
Zn1 Se7 Zn2 125.13(7) 1_545 . ?
Zn1 Se7 Zn2 120.92(7) 1_545 3_556 ?
Se2 Rb1 Se5 113.27(6) 1_545 2_545 ?
Zn2 Se6 Sb2 82.36(6) . 3_566 ?
Rb4 Se1 Sb1 86.87(6) 2_645 . ?
Rb2 Se1 Sb1 151.55(7) 2_655 . ?
Rb2 Se1 Rb4 104.66(6) 2_655 2_645 ?
Se6 Zn2 Se7 108.79(7) . . ?
Se6 Zn2 Se7 113.71(7) . 3_556 ?
Se5 Zn2 Se7 116.85(7) . . ?
Se5 Zn2 Se7 109.29(8) . 3_556 ?
Se5 Zn2 Se6 108.25(7) . . ?
Se4 Rb4 Se1 81.94(5) 1_565 2_655 ?
Zn1 Se3 Sb1 90.20(6) . 3_676 ?
Se3 Zn1 Se7 105.33(7) . 1_565 ?
Se4 Zn1 Se7 112.32(7) . 1_565 ?
Se4 Zn1 Se3 105.04(8) . . ?
Se2 Zn1 Se7 104.99(7) . 1_565 ?
Se2 Zn1 Se3 124.14(8) . . ?
Se2 Zn1 Se4 105.12(8) . . ?
Rb4 Se4 Sb2 108.70(6) 1_545 . ?
Zn1 Se4 Sb2 89.72(6) . . ?
Zn1 Se4 Rb4 127.20(7) . 1_545 ?
Rb1 Se5 Sb2 84.06(5) 2 . ?
Zn2 Se5 Sb2 103.34(7) . . ?
Zn2 Se5 Rb1 159.19(8) . 2 ?
Rb1 Se2 Sb1 158.56(8) 1_565 . ?
Zn1 Se2 Sb1 106.65(8) . . ?
Zn1 Se2 Rb1 74.27(6) . 1_565 ?

loop_
_geom_bond_atom_site_label_1
_geom_bond_atom_site_label_2
_geom_bond_distance
_geom_bond_site_symmetry_2
_geom_bond_publ_flag
Sb2 Se6 2.5593(17) 3_566 ?
Sb2 Se4 2.5141(17) . ?
Sb2 Se5 2.5301(16) . ?
Sb1 Se1 2.5005(17) . ?
Sb1 Se3 2.5733(18) 3_676 ?
Sb1 Se2 2.5239(19) . ?
Se7 Zn2 2.511(2) 3_556 ?
Se7 Zn2 2.4650(19) . ?
Se7 Zn1 2.552(2) 1_545 ?
Rb1 Se5 3.398(2) 2_545 ?
Rb1 Se2 3.436(2) 1_545 ?
Se6 Zn2 2.486(2) . ?
Se1 Rb4 3.398(2) 2_645 ?
Se1 Rb2 3.440(2) 2_655 ?
Zn2 Se5 2.474(2) . ?
Rb4 Se4 3.404(2) 1_565 ?
Se3 Zn1 2.406(2) . ?
Zn1 Se4 2.475(2) . ?
Zn1 Se2 2.409(2) . ?
